data_7041532
loop_
_publ_author_name
'Zhang, Shilin'
'Luo, Kaijun'
'Geng, Hao'
'Ni, Hailiang'
'Wang, Haifeng'
'Li, Quan'

_publ_section_title
;
 New phosphorescent platinum(ii) complexes with tetradentate C*N^N*C
 ligands: liquid crystallinity and polarized emission.
;
_journal_issue 3
_journal_name_full 'Dalton transactions (Cambridge, England : 2003)'
_journal_page_first 899
_journal_page_last 906
_journal_paper_doi 10.1039/c6dt04502b
_journal_volume 46
_journal_year 2017
_chemical_formula_moiety 'C46 H62 N2 O4 Pt'
_chemical_formula_sum 'C46 H62 N2 O4 Pt'
_chemical_formula_weight 902.06
_chemical_name_common (C12OphObpy)Pt
_space_group_crystal_system triclinic
_space_group_IT_number 2
_space_group_name_Hall '-P 1'
_space_group_name_H-M_alt 'P -1'
_symmetry_space_group_name_Hall '-P 1'
_symmetry_space_group_name_H-M 'P -1'
_atom_sites_solution_hydrogens geom
_atom_sites_solution_primary direct
_audit_creation_date 2016-10-01
_audit_creation_method
;
Olex2 1.2
(compiled 2014.09.19 svn.r3010 for OlexSys, GUI svn.r4874)
;
_audit_update_record
;
2016-12-15 deposited with the CCDC.
2016-12-22 downloaded from the CCDC.
;
_cell_angle_alpha 84.786(3)
_cell_angle_beta 86.532(3)
_cell_angle_gamma 70.962(3)
_cell_formula_units_Z 2
_cell_length_a 8.0093(2)
_cell_length_b 9.9381(4)
_cell_length_c 27.1665(9)
_cell_measurement_reflns_used 9885
_cell_measurement_temperature 293.1(2)
_cell_measurement_theta_max 27.8060
_cell_measurement_theta_min 3.7640
_cell_volume 2034.55(12)
_computing_cell_refinement
;
CrysAlisPro, Agilent Technologies,
Version 1.171.37.35 (release 13-08-2014 CrysAlis171 .NET)
(compiled Aug 13 2014,18:06:01)
;
_computing_data_collection
;
CrysAlisPro, Agilent Technologies,
Version 1.171.37.35 (release 13-08-2014 CrysAlis171 .NET)
(compiled Aug 13 2014,18:06:01)
;
_computing_data_reduction
;
CrysAlisPro, Agilent Technologies,
Version 1.171.37.35 (release 13-08-2014 CrysAlis171 .NET)
(compiled Aug 13 2014,18:06:01)
;
_computing_molecular_graphics 'Olex2 (Dolomanov et al., 2009)'
_computing_publication_material 'Olex2 (Dolomanov et al., 2009)'
_computing_structure_refinement 'ShelXL (Sheldrick, 2008)'
_computing_structure_solution 'ShelXT (Sheldrick, 2008)'
_diffrn_ambient_environment air
_diffrn_ambient_temperature 293.1(2)
_diffrn_detector 'CCD plate'
_diffrn_detector_area_resol_mean 15.9595
_diffrn_detector_type EosS2
_diffrn_measured_fraction_theta_full 0.997
_diffrn_measured_fraction_theta_max 0.997
_diffrn_measurement_details
;
#__ type_ start__ end____ width___ exp.time_
  1 omega  -55.00   71.00   1.0000    3.1800
omega____ theta____ kappa____ phi______ frames
    -       26.6744  -38.0000  -60.0000 126

#__ type_ start__ end____ width___ exp.time_
  2 omega   54.00  113.00   1.0000    3.1800
omega____ theta____ kappa____ phi______ frames
    -       26.6744  155.0000   23.0000 59

#__ type_ start__ end____ width___ exp.time_
  3 omega  -57.00  114.00   1.0000    3.1800
omega____ theta____ kappa____ phi______ frames
    -       26.6744   19.0000  120.0000 171

#__ type_ start__ end____ width___ exp.time_
  4 omega -123.00  -55.00   1.0000    3.1800
omega____ theta____ kappa____ phi______ frames
    -      -27.6119  178.0000    0.0000 68

#__ type_ start__ end____ width___ exp.time_
  5 omega  -20.00   27.00   1.0000    3.1800
omega____ theta____ kappa____ phi______ frames
    -      -27.6119  -99.0000  -30.0000 47

#__ type_ start__ end____ width___ exp.time_
  6 omega -104.00   10.00   1.0000    3.1800
omega____ theta____ kappa____ phi______ frames
    -      -27.6119  -57.0000  150.0000 114

#__ type_ start__ end____ width___ exp.time_
  7 omega  -20.00   27.00   1.0000    3.1800
omega____ theta____ kappa____ phi______ frames
    -      -27.6119  -99.0000  -90.0000 47

#__ type_ start__ end____ width___ exp.time_
  8 omega  -11.00  103.00   1.0000    3.1800
omega____ theta____ kappa____ phi______ frames
    -       26.6744   57.0000  -60.0000 114

#__ type_ start__ end____ width___ exp.time_
  9 omega  -49.00   65.00   1.0000    3.1800
omega____ theta____ kappa____ phi______ frames
    -       26.6744  -57.0000  120.0000 114

#__ type_ start__ end____ width___ exp.time_
 10 omega  -71.00  -18.00   1.0000    3.1800
omega____ theta____ kappa____ phi______ frames
    -      -27.6119   77.0000   30.0000 53

#__ type_ start__ end____ width___ exp.time_
 11 omega  -20.00   27.00   1.0000    3.1800
omega____ theta____ kappa____ phi______ frames
    -      -27.6119  -99.0000   60.0000 47
;
_diffrn_measurement_device 'four-circle diffractometer'
_diffrn_measurement_device_type 'New Gemini, Dual, Cu at zero, EosS2'
_diffrn_measurement_method '\w scans'
_diffrn_orient_matrix_UB_11 -0.0160952000
_diffrn_orient_matrix_UB_12 0.0003102000
_diffrn_orient_matrix_UB_13 0.0259593000
_diffrn_orient_matrix_UB_21 0.0308533000
_diffrn_orient_matrix_UB_22 -0.0757138000
_diffrn_orient_matrix_UB_23 0.0021085000
_diffrn_orient_matrix_UB_31 0.0870353000
_diffrn_orient_matrix_UB_32 0.0005896000
_diffrn_orient_matrix_UB_33 0.0031278000
_diffrn_radiation_monochromator graphite
_diffrn_radiation_probe x-ray
_diffrn_radiation_type MoK\a
_diffrn_radiation_wavelength 0.71073
_diffrn_reflns_av_R_equivalents 0.0509
_diffrn_reflns_av_unetI/netI 0.0472
_diffrn_reflns_Laue_measured_fraction_full 0.997
_diffrn_reflns_Laue_measured_fraction_max 0.997
_diffrn_reflns_limit_h_max 9
_diffrn_reflns_limit_h_min -9
_diffrn_reflns_limit_k_max 11
_diffrn_reflns_limit_k_min -11
_diffrn_reflns_limit_l_max 32
_diffrn_reflns_limit_l_min -32
_diffrn_reflns_number 25032
_diffrn_reflns_point_group_measured_fraction_full 0.997
_diffrn_reflns_point_group_measured_fraction_max 0.997
_diffrn_reflns_theta_full 25.242
_diffrn_reflns_theta_max 25.350
_diffrn_reflns_theta_min 3.351
_diffrn_source 'Enhance (Mo) X-ray Source'
_exptl_absorpt_coefficient_mu 3.493
_exptl_absorpt_correction_T_max 1.00000
_exptl_absorpt_correction_T_min 0.22694
_exptl_absorpt_correction_type multi-scan
_exptl_absorpt_process_details
;
CrysAlisPro, Agilent Technologies,
Version 1.171.37.35 (release 13-08-2014 CrysAlis171 .NET)
(compiled Aug 13 2014,18:06:01)
Empirical absorption correction using spherical harmonics,
 implemented in SCALE3 ABSPACK scaling algorithm.
;
_exptl_crystal_colour 'clear yellowish yellow'
_exptl_crystal_colour_lustre clear
_exptl_crystal_colour_modifier yellowish
_exptl_crystal_colour_primary yellow
_exptl_crystal_density_diffrn 1.472
_exptl_crystal_description plate
_exptl_crystal_F_000 924
_exptl_crystal_size_max 0.7
_exptl_crystal_size_mid 0.4
_exptl_crystal_size_min 0.05
_refine_diff_density_max 0.726
_refine_diff_density_min -1.962
_refine_diff_density_rms 0.098
_refine_ls_extinction_method none
_refine_ls_goodness_of_fit_ref 1.056
_refine_ls_hydrogen_treatment constr
_refine_ls_matrix_type full
_refine_ls_number_parameters 480
_refine_ls_number_reflns 7441
_refine_ls_number_restraints 0
_refine_ls_restrained_S_all 1.056
_refine_ls_R_factor_all 0.0344
_refine_ls_R_factor_gt 0.0302
_refine_ls_shift/su_max 0.004
_refine_ls_shift/su_mean 0.000
_refine_ls_structure_factor_coef Fsqd
_refine_ls_weighting_details 'w=1/[\s^2^(Fo^2^)+(0.0351P)^2^] where P=(Fo^2^+2Fc^2^)/3'
_refine_ls_weighting_scheme calc
_refine_ls_wR_factor_gt 0.0697
_refine_ls_wR_factor_ref 0.0726
_reflns_Friedel_coverage 0.000
_reflns_number_gt 6830
_reflns_number_total 7441
_reflns_threshold_expression 'I > 2\s(I)'
_cod_data_source_file c6dt04502b2.cif
_cod_data_source_block cs-a-pt-c12-mo
_cod_depositor_comments 'Adding full bibliography for 7041532.cif.'
_cod_original_cell_volume 2034.55(13)
_cod_database_code 7041532
_shelx_space_group_comment
;
The symmetry employed for this shelxl refinement is uniquely defined
by the following loop, which should always be used as a source of
symmetry information in preference to the above space-group names.
They are only intended as comments.
;
_reflns_odcompleteness_completeness 99.75
_reflns_odcompleteness_iscentric 1
_reflns_odcompleteness_theta 26.32
_olex2_refinement_description
;
1. Fixed Uiso
 At 1.2 times of:
  All C(H) groups, All C(H,H) groups
 At 1.5 times of:
  All C(H,H,H) groups
2.a Secondary CH2 refined with riding coordinates:
 C00T(H00A,H00B), C00U(H00F,H00G), C00V(H00H,H00I), C00W(H00K,H00N), C00X(H00T,
 H00U), C00Z(H00V,H00W), C010(H01A,H01B), C011(H01C,H01D), C012(H01E,H01F),
 C013(H01G,H01H), C014(H01I,H01J), C015(H01K,H01L), C016(H01M,H01N), C017(H01O,
 H01P), C018(H01Q,H01R), C019(H01S,H01T), C01A(H01U,H01V), C01B(H01W,H01X),
 C01C(H01Y,H), C01D(H01Z,HA), C01E(H01,HB), C01F(H0AA,HC)
2.b Aromatic/amide H refined with riding coordinates:
 C00C(H00C), C00D(H00D), C00E(H00E), C00J(H00J), C00L(H00L), C00M(H00M),
 C00O(H00O), C00P(H00P), C00Q(H00Q), C00R(H00R), C00S(H00S), C00Y(H00Y)
2.c Idealised Me refined as rotating group:
 C01G(H1AA,HD,HE), C01H(H2AA,HF,HG)
;
_shelx_shelxl_version_number 2014/7
_olex2_date_sample_data_collection 2016-09-30
_olex2_submission_special_instructions 'No special instructions were received'

loop_
_space_group_symop_operation_xyz
'x, y, z'
'-x, -y, -z'

loop_
_atom_site_label
_atom_site_type_symbol
_atom_site_fract_x
_atom_site_fract_y
_atom_site_fract_z
_atom_site_U_iso_or_equiv
_atom_site_adp_type
_atom_site_occupancy
_atom_site_site_symmetry_order
_atom_site_calc_flag
_atom_site_refinement_flags_posn
Pt01 Pt 0.75247(2) 0.50894(2) 0.06454(2) 0.02759(6) Uani 1 1 d .
N002 N 0.8247(4) 0.4108(3) -0.00057(12) 0.0326(7) Uani 1 1 d .
N003 N 0.6112(4) 0.6685(3) 0.01526(11) 0.0306(7) Uani 1 1 d .
O004 O 1.0504(4) 0.2143(3) 0.03261(10) 0.0428(7) Uani 1 1 d .
C005 C 0.7453(5) 0.4884(4) -0.04146(14) 0.0313(8) Uani 1 1 d .
O006 O 0.4694(4) 0.8341(3) 0.07217(10) 0.0464(8) Uani 1 1 d .
O007 O 0.8503(4) 0.6620(3) 0.24214(10) 0.0448(7) Uani 1 1 d .
C008 C 0.6959(5) 0.6389(4) 0.11983(15) 0.0328(9) Uani 1 1 d .
O009 O 0.8207(4) 0.1228(3) 0.22462(10) 0.0501(8) Uani 1 1 d .
C00A C 0.8634(5) 0.3254(4) 0.10451(13) 0.0295(8) Uani 1 1 d .
C00B C 0.6209(5) 0.6305(4) -0.03257(14) 0.0329(9) Uani 1 1 d .
C00C C 0.7840(5) 0.6107(4) 0.16453(13) 0.0312(8) Uani 1 1 d .
H00C H 0.8631 0.5197 0.1715 0.037 Uiso 1 1 calc R
C00D C 0.7818(6) 0.4338(5) -0.08718(15) 0.0434(10) Uani 1 1 d .
H00D H 0.7223 0.4855 -0.1147 0.052 Uiso 1 1 calc R
C00E C 0.8067(5) 0.2920(4) 0.15291(13) 0.0310(8) Uani 1 1 d .
H00E H 0.7212 0.3630 0.1691 0.037 Uiso 1 1 calc R
C00F C 0.9531(5) 0.2852(4) -0.00571(14) 0.0325(9) Uani 1 1 d .
C00G C 0.5823(5) 0.7776(4) 0.11320(13) 0.0335(9) Uani 1 1 d .
C00H C 0.9830(5) 0.2097(4) 0.08236(14) 0.0341(9) Uani 1 1 d .
C00I C 0.7600(5) 0.7110(4) 0.19885(14) 0.0347(9) Uani 1 1 d .
C00J C 0.9937(6) 0.2285(5) -0.05118(15) 0.0412(10) Uani 1 1 d .
H00J H 1.0801 0.1401 -0.0540 0.049 Uiso 1 1 calc R
C00K C 0.4927(5) 0.7921(4) 0.02589(14) 0.0352(9) Uani 1 1 d .
C00L C 0.5595(6) 0.8811(4) 0.14538(15) 0.0419(10) Uani 1 1 d .
H00L H 0.4828 0.9728 0.1380 0.050 Uiso 1 1 calc R
C00M C 0.6509(6) 0.8488(4) 0.18892(15) 0.0429(10) Uani 1 1 d .
H00M H 0.6389 0.9184 0.2108 0.052 Uiso 1 1 calc R
C00N C 0.8723(6) 0.1591(4) 0.17719(14) 0.0377(9) Uani 1 1 d .
C00O C 0.9075(6) 0.3015(5) -0.09172(15) 0.0449(11) Uani 1 1 d .
H00O H 0.9328 0.2630 -0.1223 0.054 Uiso 1 1 calc R
C00P C 0.5167(5) 0.7185(5) -0.06831(15) 0.0405(10) Uani 1 1 d .
H00P H 0.5263 0.6917 -0.1005 0.049 Uiso 1 1 calc R
C00Q C 0.3837(5) 0.8847(4) -0.00851(15) 0.0404(10) Uani 1 1 d .
H00Q H 0.3030 0.9705 0.0006 0.048 Uiso 1 1 calc R
C00R C 1.0539(5) 0.0761(4) 0.10632(15) 0.0405(10) Uani 1 1 d .
H00R H 1.1388 0.0044 0.0903 0.049 Uiso 1 1 calc R
C00S C 0.9986(6) 0.0494(4) 0.15406(15) 0.0450(11) Uani 1 1 d .
H00S H 1.0448 -0.0404 0.1705 0.054 Uiso 1 1 calc R
C00T C 0.7678(6) 0.1600(4) 0.30920(15) 0.0423(10) Uani 1 1 d .
H00A H 0.8880 0.0975 0.3142 0.051 Uiso 1 1 calc R
H00B H 0.6917 0.1010 0.3119 0.051 Uiso 1 1 calc R
C00U C 0.7991(7) 0.7248(5) 0.60907(15) 0.0478(11) Uani 1 1 d .
H00F H 0.7261 0.6633 0.6120 0.057 Uiso 1 1 calc R
H00G H 0.9213 0.6643 0.6118 0.057 Uiso 1 1 calc R
C00V C 0.7360(6) 0.1851(5) 0.40119(16) 0.0467(11) Uani 1 1 d .
H00H H 0.6635 0.1231 0.4043 0.056 Uiso 1 1 calc R
H00I H 0.8582 0.1252 0.4046 0.056 Uiso 1 1 calc R
C00W C 0.8068(6) 0.7558(5) 0.28081(15) 0.0426(10) Uani 1 1 d .
H00K H 0.6802 0.8039 0.2826 0.051 Uiso 1 1 calc R
H00N H 0.8650 0.8276 0.2745 0.051 Uiso 1 1 calc R
C00X C 0.7759(6) 0.8051(5) 0.55810(16) 0.0478(11) Uani 1 1 d .
H00T H 0.8480 0.8674 0.5551 0.057 Uiso 1 1 calc R
H00U H 0.6535 0.8645 0.5550 0.057 Uiso 1 1 calc R
C00Y C 0.3966(6) 0.8480(5) -0.05609(16) 0.0438(10) Uani 1 1 d .
H00Y H 0.3256 0.9092 -0.0801 0.053 Uiso 1 1 calc R
C00Z C 0.7569(6) 0.2332(4) 0.25758(14) 0.0398(10) Uani 1 1 d .
H00V H 0.6357 0.2898 0.2506 0.048 Uiso 1 1 calc R
H00W H 0.8289 0.2955 0.2542 0.048 Uiso 1 1 calc R
C010 C 0.7512(6) 0.8212(5) 0.65179(16) 0.0473(11) Uani 1 1 d .
H01A H 0.8287 0.8789 0.6500 0.057 Uiso 1 1 calc R
H01B H 0.6311 0.8853 0.6482 0.057 Uiso 1 1 calc R
C011 C 0.8668(6) 0.6697(5) 0.32920(15) 0.0433(11) Uani 1 1 d .
H01C H 0.9940 0.6244 0.3276 0.052 Uiso 1 1 calc R
H01D H 0.8124 0.5953 0.3346 0.052 Uiso 1 1 calc R
C012 C 0.7150(6) 0.2625(5) 0.34970(16) 0.0460(11) Uani 1 1 d .
H01E H 0.5928 0.3219 0.3459 0.055 Uiso 1 1 calc R
H01F H 0.7874 0.3246 0.3463 0.055 Uiso 1 1 calc R
C013 C 0.6842(6) 0.2609(5) 0.68037(16) 0.0477(11) Uani 1 1 d .
H01G H 0.6302 0.1865 0.6871 0.057 Uiso 1 1 calc R
H01H H 0.8112 0.2162 0.6818 0.057 Uiso 1 1 calc R
C014 C 0.8272(7) 0.7057(5) 0.51617(16) 0.0485(11) Uani 1 1 d .
H01I H 0.9505 0.6481 0.5189 0.058 Uiso 1 1 calc R
H01J H 0.7575 0.6416 0.5199 0.058 Uiso 1 1 calc R
C015 C 0.8524(7) 0.6854(5) 0.42279(15) 0.0462(11) Uani 1 1 d .
H01K H 0.9773 0.6316 0.4244 0.055 Uiso 1 1 calc R
H01L H 0.7875 0.6178 0.4270 0.055 Uiso 1 1 calc R
C016 C 0.6386(7) 0.3298(5) 0.62859(16) 0.0515(12) Uani 1 1 d .
H01M H 0.6940 0.4032 0.6219 0.062 Uiso 1 1 calc R
H01N H 0.5118 0.3762 0.6277 0.062 Uiso 1 1 calc R
C017 C 0.8162(6) 0.7654(5) 0.37216(15) 0.0429(10) Uani 1 1 d .
H01O H 0.8811 0.8330 0.3681 0.052 Uiso 1 1 calc R
H01P H 0.6913 0.8195 0.3708 0.052 Uiso 1 1 calc R
C018 C 0.6597(7) 0.3044(5) 0.53602(16) 0.0510(12) Uani 1 1 d .
H01Q H 0.7242 0.3723 0.5314 0.061 Uiso 1 1 calc R
H01R H 0.5348 0.3579 0.5341 0.061 Uiso 1 1 calc R
C019 C 0.6854(7) 0.2836(5) 0.44291(16) 0.0494(12) Uani 1 1 d .
H01S H 0.5622 0.3413 0.4402 0.059 Uiso 1 1 calc R
H01T H 0.7553 0.3476 0.4392 0.059 Uiso 1 1 calc R
C01A C 0.6948(6) 0.2276(5) 0.58736(16) 0.0483(11) Uani 1 1 d .
H01U H 0.8200 0.1752 0.5896 0.058 Uiso 1 1 calc R
H01V H 0.6313 0.1591 0.5920 0.058 Uiso 1 1 calc R
C01B C 0.7126(6) 0.2049(5) 0.49419(16) 0.0486(11) Uani 1 1 d .
H01W H 0.6438 0.1402 0.4978 0.058 Uiso 1 1 calc R
H01X H 0.8362 0.1480 0.4970 0.058 Uiso 1 1 calc R
C01C C 0.6233(7) 0.3655(6) 0.72022(17) 0.0578(13) Uani 1 1 d .
H01Y H 0.6570 0.4494 0.7099 0.069 Uiso 1 1 calc R
H H 0.4953 0.3956 0.7232 0.069 Uiso 1 1 calc R
C01D C 0.8004(6) 0.7837(5) 0.46490(15) 0.0472(11) Uani 1 1 d .
H01Z H 0.6769 0.8408 0.4621 0.057 Uiso 1 1 calc R
HA H 0.8694 0.8483 0.4613 0.057 Uiso 1 1 calc R
C01E C 0.7656(6) 0.7393(5) 0.70211(15) 0.0478(11) Uani 1 1 d .
H01 H 0.6873 0.6823 0.7037 0.057 Uiso 1 1 calc R
HB H 0.8854 0.6741 0.7052 0.057 Uiso 1 1 calc R
C01F C 0.7214(7) 0.8307(6) 0.74565(17) 0.0588(13) Uani 1 1 d .
H0AA H 0.6043 0.8999 0.7418 0.071 Uiso 1 1 calc R
HC H 0.8048 0.8829 0.7457 0.071 Uiso 1 1 calc R
C01G C 0.6980(8) 0.3061(7) 0.77051(18) 0.0756(17) Uani 1 1 d .
H1AA H 0.8232 0.2893 0.7691 0.113 Uiso 1 1 calc GR
HD H 0.6752 0.2180 0.7797 0.113 Uiso 1 1 calc GR
HE H 0.6430 0.3735 0.7946 0.113 Uiso 1 1 calc GR
C01H C 0.7263(8) 0.7442(6) 0.79523(17) 0.0714(16) Uani 1 1 d .
H2AA H 0.6299 0.7063 0.7979 0.107 Uiso 1 1 calc GR
HF H 0.7162 0.8047 0.8216 0.107 Uiso 1 1 calc GR
HG H 0.8361 0.6671 0.7974 0.107 Uiso 1 1 calc GR

loop_
_atom_site_aniso_label
_atom_site_aniso_U_11
_atom_site_aniso_U_22
_atom_site_aniso_U_33
_atom_site_aniso_U_23
_atom_site_aniso_U_13
_atom_site_aniso_U_12
Pt01 0.03500(10) 0.02769(9) 0.01938(9) -0.00376(6) -0.00187(6) -0.00845(7)
N002 0.0365(18) 0.0362(19) 0.0267(18) -0.0038(14) 0.0015(14) -0.0138(15)
N003 0.0349(17) 0.0345(18) 0.0237(17) -0.0027(13) -0.0019(13) -0.0127(14)
O004 0.0438(16) 0.0448(18) 0.0283(16) -0.0049(13) 0.0023(13) 0.0015(13)
C005 0.036(2) 0.038(2) 0.023(2) -0.0013(16) -0.0016(16) -0.0155(18)
O006 0.0547(18) 0.0410(17) 0.0284(16) -0.0055(13) -0.0123(14) 0.0079(14)
O007 0.0558(18) 0.0435(18) 0.0299(16) -0.0153(13) -0.0093(14) -0.0044(14)
C008 0.031(2) 0.031(2) 0.038(2) -0.0031(17) 0.0040(17) -0.0132(17)
O009 0.090(2) 0.0318(16) 0.0263(16) -0.0026(12) 0.0016(15) -0.0176(16)
C00A 0.0310(19) 0.033(2) 0.024(2) -0.0094(16) -0.0003(15) -0.0078(16)
C00B 0.038(2) 0.038(2) 0.026(2) -0.0002(17) -0.0040(17) -0.0176(18)
C00C 0.041(2) 0.027(2) 0.024(2) -0.0038(15) -0.0027(17) -0.0089(17)
C00D 0.058(3) 0.049(3) 0.021(2) -0.0013(18) -0.0048(19) -0.014(2)
C00E 0.038(2) 0.029(2) 0.025(2) -0.0082(16) -0.0014(16) -0.0078(16)
C00F 0.035(2) 0.037(2) 0.026(2) -0.0051(16) 0.0014(17) -0.0111(17)
C00G 0.044(2) 0.036(2) 0.0163(19) 0.0023(15) -0.0033(16) -0.0082(18)
C00H 0.038(2) 0.040(2) 0.024(2) -0.0086(17) -0.0013(17) -0.0101(18)
C00I 0.041(2) 0.041(2) 0.023(2) -0.0059(17) 0.0004(17) -0.0140(18)
C00J 0.046(2) 0.041(3) 0.032(2) -0.0098(19) 0.0032(19) -0.0074(19)
C00K 0.041(2) 0.036(2) 0.028(2) -0.0018(17) -0.0043(17) -0.0116(18)
C00L 0.058(3) 0.032(2) 0.028(2) -0.0027(17) 0.003(2) -0.0048(19)
C00M 0.064(3) 0.029(2) 0.034(2) -0.0138(18) 0.002(2) -0.011(2)
C00N 0.058(3) 0.032(2) 0.022(2) -0.0031(16) -0.0046(19) -0.0125(19)
C00O 0.060(3) 0.055(3) 0.022(2) -0.0115(19) 0.008(2) -0.021(2)
C00P 0.048(2) 0.050(3) 0.024(2) 0.0017(18) -0.0070(19) -0.018(2)
C00Q 0.043(2) 0.036(2) 0.036(2) 0.0059(18) -0.0082(19) -0.0063(19)
C00R 0.048(2) 0.029(2) 0.036(2) -0.0079(18) -0.0025(19) 0.0014(18)
C00S 0.067(3) 0.029(2) 0.031(2) 0.0004(17) -0.009(2) -0.004(2)
C00T 0.059(3) 0.037(2) 0.029(2) 0.0004(18) -0.001(2) -0.014(2)
C00U 0.065(3) 0.050(3) 0.029(2) -0.004(2) -0.002(2) -0.020(2)
C00V 0.061(3) 0.047(3) 0.030(2) -0.003(2) 0.002(2) -0.015(2)
C00W 0.058(3) 0.042(3) 0.028(2) -0.0156(19) -0.003(2) -0.014(2)
C00X 0.062(3) 0.053(3) 0.030(2) -0.006(2) -0.001(2) -0.019(2)
C00Y 0.050(3) 0.043(3) 0.036(2) 0.0097(19) -0.014(2) -0.014(2)
C00Z 0.056(3) 0.034(2) 0.026(2) -0.0039(17) 0.0010(19) -0.010(2)
C010 0.059(3) 0.052(3) 0.032(2) -0.005(2) -0.001(2) -0.018(2)
C011 0.056(3) 0.047(3) 0.031(2) -0.0130(19) -0.004(2) -0.018(2)
C012 0.062(3) 0.046(3) 0.030(2) -0.0032(19) 0.001(2) -0.018(2)
C013 0.060(3) 0.052(3) 0.033(3) -0.002(2) 0.004(2) -0.023(2)
C014 0.070(3) 0.047(3) 0.030(2) -0.006(2) 0.001(2) -0.021(2)
C015 0.067(3) 0.045(3) 0.029(2) -0.0044(19) -0.002(2) -0.020(2)
C016 0.065(3) 0.055(3) 0.035(3) -0.006(2) 0.003(2) -0.021(2)
C017 0.058(3) 0.045(3) 0.026(2) -0.0073(19) -0.002(2) -0.015(2)
C018 0.065(3) 0.056(3) 0.032(3) -0.006(2) 0.001(2) -0.020(2)
C019 0.065(3) 0.055(3) 0.031(3) -0.006(2) 0.002(2) -0.023(2)
C01A 0.059(3) 0.053(3) 0.032(3) -0.006(2) -0.001(2) -0.017(2)
C01B 0.060(3) 0.053(3) 0.034(3) -0.008(2) 0.001(2) -0.018(2)
C01C 0.071(3) 0.068(4) 0.037(3) -0.006(2) 0.001(2) -0.027(3)
C01D 0.062(3) 0.052(3) 0.028(2) -0.006(2) 0.001(2) -0.018(2)
C01E 0.063(3) 0.051(3) 0.030(2) -0.004(2) -0.003(2) -0.018(2)
C01F 0.073(3) 0.068(4) 0.036(3) -0.013(2) 0.004(2) -0.021(3)
C01G 0.085(4) 0.119(5) 0.033(3) -0.008(3) 0.001(3) -0.046(4)
C01H 0.095(4) 0.092(4) 0.029(3) -0.007(3) -0.006(3) -0.033(3)

loop_
_atom_type_symbol
_atom_type_description
_atom_type_scat_dispersion_real
_atom_type_scat_dispersion_imag
_atom_type_scat_source
C C 0.0033 0.0016 'International Tables Vol C Tables 4.2.6.8 and 6.1.1.4'
H H 0.0000 0.0000 'International Tables Vol C Tables 4.2.6.8 and 6.1.1.4'
N N 0.0061 0.0033 'International Tables Vol C Tables 4.2.6.8 and 6.1.1.4'
O O 0.0106 0.0060 'International Tables Vol C Tables 4.2.6.8 and 6.1.1.4'
Pt Pt -1.7033 8.3905 'International Tables Vol C Tables 4.2.6.8 and 6.1.1.4'

loop_
_geom_angle_atom_site_label_1
_geom_angle_atom_site_label_2
_geom_angle_atom_site_label_3
_geom_angle
N003 Pt01 N002 79.59(12)
C008 Pt01 N002 167.65(14)
C008 Pt01 N003 92.33(14)
C00A Pt01 N002 91.60(13)
C00A Pt01 N003 166.32(12)
C00A Pt01 C008 97.95(15)
C005 N002 Pt01 115.4(2)
C00F N002 Pt01 125.1(3)
C00F N002 C005 119.2(3)
C00B N003 Pt01 114.5(2)
C00K N003 Pt01 127.0(3)
C00K N003 C00B 117.5(3)
C00F O004 C00H 124.1(3)
N002 C005 C00B 115.0(3)
N002 C005 C00D 120.8(4)
C00D C005 C00B 124.3(4)
C00K O006 C00G 128.1(3)
C00I O007 C00W 116.6(3)
C00C C008 Pt01 125.1(3)
C00G C008 Pt01 120.9(3)
C00G C008 C00C 113.2(3)
C00N O009 C00Z 117.8(3)
C00E C00A Pt01 124.4(3)
C00H C00A Pt01 120.4(3)
C00H C00A C00E 114.1(4)
N003 C00B C005 115.2(3)
C00P C00B N003 121.4(4)
C00P C00B C005 123.3(3)
C008 C00C H00C 118.2
C00I C00C C008 123.6(4)
C00I C00C H00C 118.2
C005 C00D H00D 120.3
C005 C00D C00O 119.4(4)
C00O C00D H00D 120.3
C00A C00E H00E 118.6
C00N C00E C00A 122.9(3)
C00N C00E H00E 118.6
N002 C00F C00J 121.0(4)
O004 C00F N002 121.1(3)
O004 C00F C00J 117.9(3)
C008 C00G O006 125.4(3)
C00L C00G O006 109.7(3)
C00L C00G C008 124.9(4)
C00A C00H O004 124.7(4)
C00R C00H O004 111.4(3)
C00R C00H C00A 123.9(4)
O007 C00I C00C 115.7(4)
C00M C00I O007 124.2(3)
C00M C00I C00C 120.1(4)
C00F C00J H00J 120.0
C00O C00J C00F 120.0(4)
C00O C00J H00J 120.0
N003 C00K O006 121.2(3)
N003 C00K C00Q 123.6(4)
O006 C00K C00Q 115.2(3)
C00G C00L H00L 120.1
C00G C00L C00M 119.9(4)
C00M C00L H00L 120.1
C00I C00M C00L 118.1(3)
C00I C00M H00M 120.9
C00L C00M H00M 120.9
O009 C00N C00S 115.2(4)
C00E C00N O009 124.5(3)
C00E C00N C00S 120.3(4)
C00D C00O H00O 120.3
C00J C00O C00D 119.3(4)
C00J C00O H00O 120.3
C00B C00P H00P 120.3
C00B C00P C00Y 119.5(4)
C00Y C00P H00P 120.3
C00K C00Q H00Q 120.7
C00Y C00Q C00K 118.7(4)
C00Y C00Q H00Q 120.7
C00H C00R H00R 120.1
C00S C00R C00H 119.8(4)
C00S C00R H00R 120.1
C00N C00S H00S 120.6
C00R C00S C00N 118.7(4)
C00R C00S H00S 120.6
H00A C00T H00B 107.7
C00Z C00T H00A 108.8
C00Z C00T H00B 108.8
C00Z C00T C012 113.7(4)
C012 C00T H00A 108.8
C012 C00T H00B 108.8
H00F C00U H00G 107.6
C00X C00U H00F 108.7
C00X C00U H00G 108.7
C010 C00U H00F 108.7
C010 C00U H00G 108.7
C010 C00U C00X 114.1(4)
H00H C00V H00I 107.6
C012 C00V H00H 108.7
C012 C00V H00I 108.7
C019 C00V H00H 108.7
C019 C00V H00I 108.7
C019 C00V C012 114.1(4)
O007 C00W H00K 109.9
O007 C00W H00N 109.9
O007 C00W C011 108.7(3)
H00K C00W H00N 108.3
C011 C00W H00K 109.9
C011 C00W H00N 109.9
C00U C00X H00T 109.0
C00U C00X H00U 109.0
C00U C00X C014 112.8(4)
H00T C00X H00U 107.8
C014 C00X H00T 109.0
C014 C00X H00U 109.0
C00P C00Y H00Y 120.4
C00Q C00Y C00P 119.3(4)
C00Q C00Y H00Y 120.4
O009 C00Z C00T 106.4(3)
O009 C00Z H00V 110.5
O009 C00Z H00W 110.5
C00T C00Z H00V 110.5
C00T C00Z H00W 110.5
H00V C00Z H00W 108.6
C00U C010 H01A 108.9
C00U C010 H01B 108.9
H01A C010 H01B 107.8
C01E C010 C00U 113.2(4)
C01E C010 H01A 108.9
C01E C010 H01B 108.9
C00W C011 H01C 109.5
C00W C011 H01D 109.5
C00W C011 C017 110.6(4)
H01C C011 H01D 108.1
C017 C011 H01C 109.5
C017 C011 H01D 109.5
C00T C012 C00V 112.2(4)
C00T C012 H01E 109.2
C00T C012 H01F 109.2
C00V C012 H01E 109.2
C00V C012 H01F 109.2
H01E C012 H01F 107.9
H01G C013 H01H 107.7
C016 C013 H01G 108.9
C016 C013 H01H 108.9
C01C C013 H01G 108.9
C01C C013 H01H 108.9
C01C C013 C016 113.4(4)
C00X C014 H01I 108.8
C00X C014 H01J 108.8
H01I C014 H01J 107.7
C01D C014 C00X 113.6(4)
C01D C014 H01I 108.8
C01D C014 H01J 108.8
H01K C015 H01L 107.8
C017 C015 H01K 109.0
C017 C015 H01L 109.0
C017 C015 C01D 112.9(4)
C01D C015 H01K 109.0
C01D C015 H01L 109.0
C013 C016 H01M 108.5
C013 C016 H01N 108.5
C013 C016 C01A 115.1(4)
H01M C016 H01N 107.5
C01A C016 H01M 108.5
C01A C016 H01N 108.5
C011 C017 H01O 108.7
C011 C017 H01P 108.7
C015 C017 C011 114.1(4)
C015 C017 H01O 108.7
C015 C017 H01P 108.7
H01O C017 H01P 107.6
H01Q C018 H01R 107.7
C01A C018 H01Q 108.8
C01A C018 H01R 108.8
C01A C018 C01B 113.8(4)
C01B C018 H01Q 108.8
C01B C018 H01R 108.8
C00V C019 H01S 108.9
C00V C019 H01T 108.9
C00V C019 C01B 113.5(4)
H01S C019 H01T 107.7
C01B C019 H01S 108.9
C01B C019 H01T 108.9
C016 C01A H01U 109.1
C016 C01A H01V 109.1
C018 C01A C016 112.7(4)
C018 C01A H01U 109.1
C018 C01A H01V 109.1
H01U C01A H01V 107.8
C018 C01B C019 113.3(4)
C018 C01B H01W 108.9
C018 C01B H01X 108.9
C019 C01B H01W 108.9
C019 C01B H01X 108.9
H01W C01B H01X 107.7
C013 C01C H01Y 108.7
C013 C01C H 108.7
H01Y C01C H 107.6
C01G C01C C013 114.2(5)
C01G C01C H01Y 108.7
C01G C01C H 108.7
C014 C01D H01Z 108.7
C014 C01D HA 108.7
C015 C01D C014 114.0(4)
C015 C01D H01Z 108.7
C015 C01D HA 108.7
H01Z C01D HA 107.6
C010 C01E H01 108.5
C010 C01E HB 108.5
H01 C01E HB 107.5
C01F C01E C010 115.0(4)
C01F C01E H01 108.5
C01F C01E HB 108.5
C01E C01F H0AA 109.0
C01E C01F HC 109.0
C01E C01F C01H 113.0(4)
H0AA C01F HC 107.8
C01H C01F H0AA 109.0
C01H C01F HC 109.0
C01C C01G H1AA 109.5
C01C C01G HD 109.5
C01C C01G HE 109.5
H1AA C01G HD 109.5
H1AA C01G HE 109.5
HD C01G HE 109.5
C01F C01H H2AA 109.5
C01F C01H HF 109.5
C01F C01H HG 109.5
H2AA C01H HF 109.5
H2AA C01H HG 109.5
HF C01H HG 109.5

loop_
_geom_bond_atom_site_label_1
_geom_bond_atom_site_label_2
_geom_bond_distance
Pt01 N002 2.058(3)
Pt01 N003 2.053(3)
Pt01 C008 2.005(4)
Pt01 C00A 1.999(4)
N002 C005 1.358(5)
N002 C00F 1.346(5)
N003 C00B 1.376(5)
N003 C00K 1.328(5)
O004 C00F 1.339(4)
O004 C00H 1.427(4)
C005 C00B 1.470(5)
C005 C00D 1.377(6)
O006 C00G 1.432(4)
O006 C00K 1.344(4)
O007 C00I 1.383(5)
O007 C00W 1.420(4)
C008 C00C 1.402(5)
C008 C00G 1.384(5)
O009 C00N 1.382(5)
O009 C00Z 1.423(4)
C00A C00E 1.411(5)
C00A C00H 1.393(5)
C00B C00P 1.368(5)
C00C H00C 0.9300
C00C C00I 1.386(5)
C00D H00D 0.9300
C00D C00O 1.381(6)
C00E H00E 0.9300
C00E C00N 1.373(5)
C00F C00J 1.381(5)
C00G C00L 1.370(5)
C00H C00R 1.380(6)
C00I C00M 1.376(6)
C00J H00J 0.9300
C00J C00O 1.355(6)
C00K C00Q 1.379(5)
C00L H00L 0.9300
C00L C00M 1.386(6)
C00M H00M 0.9300
C00N C00S 1.391(5)
C00O H00O 0.9300
C00P H00P 0.9300
C00P C00Y 1.387(6)
C00Q H00Q 0.9300
C00Q C00Y 1.363(5)
C00R H00R 0.9300
C00R C00S 1.376(6)
C00S H00S 0.9300
C00T H00A 0.9700
C00T H00B 0.9700
C00T C00Z 1.514(5)
C00T C012 1.515(6)
C00U H00F 0.9700
C00U H00G 0.9700
C00U C00X 1.524(6)
C00U C010 1.523(6)
C00V H00H 0.9700
C00V H00I 0.9700
C00V C012 1.525(6)
C00V C019 1.515(6)
C00W H00K 0.9700
C00W H00N 0.9700
C00W C011 1.515(6)
C00X H00T 0.9700
C00X H00U 0.9700
C00X C014 1.525(6)
C00Y H00Y 0.9300
C00Z H00V 0.9700
C00Z H00W 0.9700
C010 H01A 0.9700
C010 H01B 0.9700
C010 C01E 1.517(6)
C011 H01C 0.9700
C011 H01D 0.9700
C011 C017 1.525(5)
C012 H01E 0.9700
C012 H01F 0.9700
C013 H01G 0.9700
C013 H01H 0.9700
C013 C016 1.518(6)
C013 C01C 1.517(6)
C014 H01I 0.9700
C014 H01J 0.9700
C014 C01D 1.522(6)
C015 H01K 0.9700
C015 H01L 0.9700
C015 C017 1.519(6)
C015 C01D 1.522(6)
C016 H01M 0.9700
C016 H01N 0.9700
C016 C01A 1.528(6)
C017 H01O 0.9700
C017 H01P 0.9700
C018 H01Q 0.9700
C018 H01R 0.9700
C018 C01A 1.523(6)
C018 C01B 1.524(6)
C019 H01S 0.9700
C019 H01T 0.9700
C019 C01B 1.526(6)
C01A H01U 0.9700
C01A H01V 0.9700
C01B H01W 0.9700
C01B H01X 0.9700
C01C H01Y 0.9700
C01C H 0.9700
C01C C01G 1.515(7)
C01D H01Z 0.9700
C01D HA 0.9700
C01E H01 0.9700
C01E HB 0.9700
C01E C01F 1.511(6)
C01F H0AA 0.9700
C01F HC 0.9700
C01F C01H 1.526(7)
C01G H1AA 0.9600
C01G HD 0.9600
C01G HE 0.9600
C01H H2AA 0.9600
C01H HF 0.9600
C01H HG 0.9600
